data_4108746
loop_
_publ_author_name
'Natalie D. Coombs'
'Dragoslav Vidovic'
'Joanna K. Day'
'Amber L. Thompson'
'Delphine D. Le Pevelen'
'Andreas Stasch'
'William Clegg'
'Luca Russo'
'Louise Male'
'Michael B. Hursthouse'
'David J. Willock'
'Simon Aldridge'

_publ_contact_author 'Simon Aldridge'
_publ_contact_author_email Simon.Aldridge@chem.ox.ac.uk
_publ_section_title
;
 Cationic Terminal Gallylene Complexes by Halide Abstraction: Coordination
 Chemistry of a Valence Isoelectronic Analogue of CO and N2
;
_journal_name_full 'Journal of the American Chemical Society'
_journal_page_first 16111
_journal_page_last 16124
_journal_paper_doi 10.1021/ja806655f
_journal_volume 130
_journal_year 2008
_chemical_formula_moiety 'C31 H32 F1 Ga1 I2 O2 P1 Ru1'
_chemical_formula_sum 'C31 H32 F Ga I2 O2 P Ru'
_chemical_formula_weight 911.16
_space_group_IT_number 2
_symmetry_cell_setting triclinic
_symmetry_space_group_name_Hall '-P 1'
_symmetry_space_group_name_H-M 'P -1'
_atom_sites_solution_hydrogens geom
_atom_sites_solution_primary direct
_audit_creation_date 08-07-21
_audit_creation_method CRYSTALS_ver_12.86
_cell_angle_alpha 73.8264(8)
_cell_angle_beta 69.7145(7)
_cell_angle_gamma 85.1463(9)
_cell_formula_units_Z 2
_cell_length_a 10.8243(2)
_cell_length_b 11.0082(2)
_cell_length_c 15.2923(3)
_cell_measurement_reflns_used 7015
_cell_measurement_temperature 150
_cell_measurement_theta_max 27
_cell_measurement_theta_min 5
_cell_volume 1641.36(5)
_computing_cell_refinement 'DENZO/SCALEPACK (Otwinowski & Minor, 1997)'
_computing_data_collection 'COLLECT (Nonius, 1997-2001).'
_computing_data_reduction 'DENZO/SCALEPACK (Otwinowski & Minor, 1997)'
_computing_molecular_graphics 'CAMERON (Watkin et al., 1996)'
_computing_publication_material 'CRYSTALS (Betteridge et al., 2003)'
_computing_structure_refinement 'CRYSTALS (Betteridge et al., 2003)'
_computing_structure_solution 'SIR92 (Altomare et al., 1994)'
_diffrn_ambient_temperature 150
_diffrn_measured_fraction_theta_full 0.992
_diffrn_measured_fraction_theta_max 0.991
_diffrn_measurement_device 'Nonius KappaCCD'
_diffrn_measurement_device_type Area
_diffrn_measurement_method \w
_diffrn_radiation_monochromator graphite
_diffrn_radiation_type 'Mo K\a'
_diffrn_radiation_wavelength 0.71073
_diffrn_reflns_av_R_equivalents 0.042
_diffrn_reflns_limit_h_max 14
_diffrn_reflns_limit_h_min -14
_diffrn_reflns_limit_k_max 14
_diffrn_reflns_limit_k_min -14
_diffrn_reflns_limit_l_max 19
_diffrn_reflns_limit_l_min -17
_diffrn_reflns_number 28395
_diffrn_reflns_theta_full 26.961
_diffrn_reflns_theta_max 27.512
_diffrn_reflns_theta_min 5.104
_diffrn_standards_number 0
_exptl_absorpt_coefficient_mu 3.242
_exptl_absorpt_correction_T_max 0.66
_exptl_absorpt_correction_T_min 0.54
_exptl_absorpt_correction_type multi-scan
_exptl_absorpt_process_details 'DENZO/SCALEPACK (Otwinowski & Minor, 1997)'
_exptl_crystal_colour colourless
_exptl_crystal_density_diffrn 1.844
_exptl_crystal_description plate
_exptl_crystal_F_000 878
_exptl_crystal_size_max 0.28
_exptl_crystal_size_mid 0.18
_exptl_crystal_size_min 0.13
_refine_diff_density_max 1.18
_refine_diff_density_min -1.20
_refine_ls_extinction_method none
_refine_ls_goodness_of_fit_ref 0.9910
_refine_ls_hydrogen_treatment noref
_refine_ls_matrix_type full
_refine_ls_number_parameters 352
_refine_ls_number_reflns 7466
_refine_ls_number_restraints 0
_refine_ls_R_factor_all 0.0463
_refine_ls_R_factor_gt 0.0352
_refine_ls_shift/su_max 0.000666
_refine_ls_structure_factor_coef Fsqd
_refine_ls_weighting_details
;
 Method= Modified Sheldrick 
 w=1/[\s^2^(F^2^) + ( 0.04P)^2^ + 4.04P] 
 ,where P=(max(Fo^2^,0) + 2Fc^2^)/3 
;
_refine_ls_weighting_scheme calc
_refine_ls_wR_factor_all 0.0854
_refine_ls_wR_factor_gt 0.0814
_refine_ls_wR_factor_ref 0.0854
_reflns_limit_h_max 14
_reflns_limit_h_min -13
_reflns_limit_k_max 14
_reflns_limit_k_min -13
_reflns_limit_l_max 19
_reflns_limit_l_min 0
_reflns_number_gt 6189
_reflns_number_total 7466
_reflns_threshold_expression I>2.0\s(I)
_oxford_diffrn_Wilson_B_factor 2.12
_oxford_diffrn_Wilson_scale 27.68
_oxford_refine_ls_r_factor_ref 0.0463
_oxford_refine_ls_scale 0.19726(8)
_oxford_reflns_number_all 7466
_oxford_reflns_threshold_expression_ref I>-3.0\s(I)
_oxford_structure_analysis_title 029dvdv08
_cod_data_source_file ja806655f_si_001_11.cif
_cod_data_source_block 14
_cod_original_sg_symbol_H-M 'P -1 '
_cod_original_formula_sum 'C31 H32 F1 Ga1 I2 O2 P1 Ru1'
_cod_database_code 4108746

loop_
_symmetry_equiv_pos_as_xyz
x,y,z
-x,-y,-z

loop_
_atom_site_label
_atom_site_type_symbol
_atom_site_fract_x
_atom_site_fract_y
_atom_site_fract_z
_atom_site_U_iso_or_equiv
_atom_site_occupancy
_atom_site_adp_type
I1 I 0.20462(3) 0.19425(3) 0.468610(19) 0.0350 1.0000 Uani
I2 I 0.44341(3) 0.47958(2) 0.248700(19) 0.0315 1.0000 Uani
Ru3 Ru 0.37998(3) 0.14723(3) 0.17293(2) 0.0201 1.0000 Uani
Ga4 Ga 0.39501(4) 0.23597(4) 0.29933(3) 0.0209 1.0000 Uani
P5 P 0.57657(9) 0.15548(9) 0.36304(7) 0.0213 1.0000 Uani
O6 O 0.6477(3) 0.2627(3) 0.0449(2) 0.0382 1.0000 Uani
O7 O 0.4701(3) -0.1065(3) 0.2690(2) 0.0388 1.0000 Uani
C8 C 0.5319(4) -0.0026(4) 0.4475(3) 0.0271 1.0000 Uani
C9 C 0.1780(4) 0.2365(4) 0.1881(3) 0.0230 1.0000 Uani
C10 C 0.7948(4) 0.2417(4) 0.2015(3) 0.0337 1.0000 Uani
C11 C 0.0994(4) 0.3173(4) 0.2512(3) 0.0300 1.0000 Uani
C12 C 0.5530(4) 0.3165(4) 0.4791(3) 0.0258 1.0000 Uani
C13 C 0.5930(4) 0.3673(4) 0.5387(3) 0.0322 1.0000 Uani
C14 C 0.0794(4) 0.0154(4) 0.3013(3) 0.0340 1.0000 Uani
C15 C 0.2478(5) -0.0653(4) 0.1090(4) 0.0385 1.0000 Uani
C16 C 0.3816(5) 0.1823(5) -0.0533(3) 0.0372 1.0000 Uani
C17 C 0.1668(4) 0.1009(4) 0.2096(3) 0.0251 1.0000 Uani
C18 C 0.2966(4) 0.4184(4) 0.0386(3) 0.0343 1.0000 Uani
C19 C 0.5492(4) 0.2170(4) 0.0977(3) 0.0260 1.0000 Uani
C20 C 0.9007(4) 0.2335(5) 0.1207(3) 0.0415 1.0000 Uani
C21 C 0.6372(4) 0.2390(4) 0.4270(3) 0.0233 1.0000 Uani
C22 C 0.8028(4) 0.2656(5) 0.4931(3) 0.0396 1.0000 Uani
C23 C 0.7193(4) 0.1347(4) 0.2626(3) 0.0264 1.0000 Uani
C24 C 0.8588(5) 0.0111(5) 0.1583(4) 0.0418 1.0000 Uani
C25 C 0.9312(4) 0.1178(6) 0.0998(3) 0.0447 1.0000 Uani
C26 C 0.4393(4) -0.0077(4) 0.2341(3) 0.0274 1.0000 Uani
C27 C 0.7625(4) 0.2137(4) 0.4340(3) 0.0320 1.0000 Uani
F28 F 0.1206(5) 0.3751(6) 0.9127(3) 0.1163 1.0000 Uani
C29 C 0.7516(4) 0.0184(4) 0.2406(3) 0.0337 1.0000 Uani
C30 C 0.7180(4) 0.3424(5) 0.5454(3) 0.0365 1.0000 Uani
C31 C 0.3021(4) 0.1760(4) 0.0494(3) 0.0258 1.0000 Uani
C32 C 0.2640(4) 0.2818(4) 0.0917(3) 0.0242 1.0000 Uani
C33 C 0.2427(4) 0.0649(4) 0.1218(3) 0.0284 1.0000 Uani
C34 C -0.0326(5) 0.3518(5) 0.8421(4) 0.0501 1.0000 Uani
C35 C 0.1984(5) 0.3879(6) 0.7486(5) 0.0636 1.0000 Uani
C36 C -0.0558(6) 0.3541(5) 0.7596(5) 0.0618 1.0000 Uani
C37 C 0.0931(6) 0.3717(6) 0.8351(4) 0.0579 1.0000 Uani
C38 C 0.1672(8) 0.3856(8) 0.6687(5) 0.0773 1.0000 Uani
C39 C 0.0409(8) 0.3698(7) 0.6753(5) 0.0768 1.0000 Uani
H82 H 0.6113 -0.0535 0.4428 0.0323 1.0000 Uiso
H81 H 0.4724 -0.0432 0.4295 0.0322 1.0000 Uiso
H101 H 0.7719 0.3205 0.2158 0.0392 1.0000 Uiso
H111 H 0.1539 0.3873 0.2448 0.0482 1.0000 Uiso
H113 H 0.0700 0.2683 0.3171 0.0479 1.0000 Uiso
H112 H 0.0244 0.3508 0.2332 0.0478 1.0000 Uiso
H121 H 0.4675 0.3335 0.4737 0.0330 1.0000 Uiso
H131 H 0.5357 0.4192 0.5761 0.0406 1.0000 Uiso
H143 H 0.1114 -0.0698 0.3126 0.0490 1.0000 Uiso
H141 H 0.0727 0.0439 0.3575 0.0489 1.0000 Uiso
H142 H -0.0104 0.0122 0.3012 0.0490 1.0000 Uiso
H151 H 0.3281 -0.0729 0.0566 0.0649 1.0000 Uiso
H153 H 0.2504 -0.1266 0.1657 0.0648 1.0000 Uiso
H152 H 0.1740 -0.0800 0.0922 0.0651 1.0000 Uiso
H162 H 0.4297 0.1057 -0.0566 0.0590 1.0000 Uiso
H161 H 0.4447 0.2536 -0.0788 0.0591 1.0000 Uiso
H163 H 0.3237 0.1949 -0.0900 0.0590 1.0000 Uiso
H182 H 0.3791 0.4259 -0.0165 0.0521 1.0000 Uiso
H183 H 0.3055 0.4632 0.0820 0.0522 1.0000 Uiso
H181 H 0.2264 0.4538 0.0142 0.0520 1.0000 Uiso
H201 H 0.9525 0.3070 0.0797 0.0504 1.0000 Uiso
H221 H 0.8879 0.2489 0.4987 0.0501 1.0000 Uiso
H241 H 0.8802 -0.0677 0.1430 0.0533 1.0000 Uiso
H251 H 1.0046 0.1125 0.0448 0.0540 1.0000 Uiso
H271 H 0.8217 0.1614 0.3968 0.0410 1.0000 Uiso
H291 H 0.7009 -0.0551 0.2804 0.0412 1.0000 Uiso
H301 H 0.7459 0.3783 0.5854 0.0468 1.0000 Uiso
H341 H -0.1006 0.3378 0.9018 0.0523 1.0000 Uiso
H351 H 0.2856 0.4001 0.7441 0.0673 1.0000 Uiso
H361 H -0.1436 0.3439 0.7625 0.0758 1.0000 Uiso
H381 H 0.2381 0.3960 0.6081 0.0873 1.0000 Uiso
H391 H 0.0180 0.3706 0.6189 0.0922 1.0000 Uiso

loop_
_atom_site_aniso_label
_atom_site_aniso_U_11
_atom_site_aniso_U_22
_atom_site_aniso_U_33
_atom_site_aniso_U_23
_atom_site_aniso_U_13
_atom_site_aniso_U_12
I1 0.02217(14) 0.05702(19) 0.02168(14) -0.00896(12) -0.00383(11) 0.00237(12)
I2 0.04203(16) 0.02624(14) 0.02905(15) -0.00872(11) -0.01353(12) -0.00266(11)
Ru3 0.01945(15) 0.02301(16) 0.01915(15) -0.00758(12) -0.00659(12) -0.00035(11)
Ga4 0.0197(2) 0.0258(2) 0.0187(2) -0.00853(16) -0.00625(16) 0.00082(16)
P5 0.0191(4) 0.0274(5) 0.0186(4) -0.0088(4) -0.0059(4) 0.0015(4)
O6 0.0267(15) 0.0489(19) 0.0340(16) -0.0104(14) -0.0024(14) -0.0094(14)
O7 0.0523(19) 0.0297(16) 0.0365(17) -0.0058(13) -0.0217(15) 0.0080(14)
C8 0.032(2) 0.027(2) 0.024(2) -0.0076(16) -0.0119(17) 0.0030(16)
C9 0.0189(17) 0.0276(19) 0.0244(19) -0.0078(16) -0.0091(15) 0.0014(14)
C10 0.025(2) 0.050(3) 0.026(2) -0.0099(19) -0.0073(17) -0.0020(18)
C11 0.027(2) 0.040(2) 0.030(2) -0.0143(18) -0.0152(18) 0.0092(17)
C12 0.0264(19) 0.028(2) 0.027(2) -0.0094(16) -0.0134(17) 0.0043(16)
C13 0.038(2) 0.031(2) 0.032(2) -0.0148(18) -0.0137(19) 0.0045(18)
C14 0.029(2) 0.036(2) 0.034(2) -0.0048(19) -0.0085(19) -0.0081(18)
C15 0.040(2) 0.037(2) 0.052(3) -0.023(2) -0.024(2) 0.0012(19)
C16 0.042(3) 0.047(3) 0.026(2) -0.0159(19) -0.014(2) 0.008(2)
C17 0.0182(17) 0.030(2) 0.031(2) -0.0104(17) -0.0105(16) 0.0006(15)
C18 0.040(2) 0.030(2) 0.033(2) -0.0072(18) -0.015(2) 0.0020(18)
C19 0.028(2) 0.030(2) 0.0236(19) -0.0119(16) -0.0104(17) 0.0036(16)
C20 0.030(2) 0.067(3) 0.025(2) -0.009(2) -0.0070(19) -0.011(2)
C21 0.0232(18) 0.028(2) 0.0193(18) -0.0073(15) -0.0060(15) -0.0029(15)
C22 0.027(2) 0.061(3) 0.040(3) -0.023(2) -0.015(2) 0.001(2)
C23 0.0200(18) 0.041(2) 0.0193(18) -0.0123(17) -0.0052(15) 0.0019(16)
C24 0.034(2) 0.060(3) 0.040(3) -0.030(2) -0.013(2) 0.013(2)
C25 0.024(2) 0.083(4) 0.028(2) -0.022(2) -0.0041(19) 0.005(2)
C26 0.028(2) 0.035(2) 0.0233(19) -0.0119(17) -0.0096(17) -0.0017(17)
C27 0.028(2) 0.040(2) 0.035(2) -0.0170(19) -0.0137(18) 0.0033(18)
F28 0.085(3) 0.202(6) 0.061(3) -0.028(3) -0.025(2) -0.018(3)
C29 0.028(2) 0.045(3) 0.028(2) -0.0159(19) -0.0048(18) 0.0028(18)
C30 0.039(2) 0.046(3) 0.033(2) -0.019(2) -0.016(2) -0.003(2)
C31 0.0249(19) 0.034(2) 0.0235(19) -0.0088(16) -0.0130(16) 0.0019(16)
C32 0.0249(19) 0.027(2) 0.0241(19) -0.0085(16) -0.0119(16) 0.0024(15)
C33 0.028(2) 0.031(2) 0.035(2) -0.0137(18) -0.0174(18) -0.0014(16)
C34 0.038(3) 0.045(3) 0.050(3) -0.003(2) -0.002(2) 0.000(2)
C35 0.037(3) 0.067(4) 0.070(4) -0.010(3) -0.002(3) -0.013(3)
C36 0.068(4) 0.038(3) 0.085(5) -0.014(3) -0.034(4) -0.003(3)
C37 0.062(4) 0.064(4) 0.045(3) -0.009(3) -0.018(3) -0.004(3)
C38 0.082(5) 0.093(5) 0.048(4) -0.026(4) -0.003(3) -0.007(4)
C39 0.090(5) 0.081(5) 0.064(4) -0.029(4) -0.023(4) -0.005(4)

loop_
_atom_type_symbol
_atom_type_scat_dispersion_real
_atom_type_scat_dispersion_imag
_atom_type_scat_Cromer_Mann_a1
_atom_type_scat_Cromer_Mann_b1
_atom_type_scat_Cromer_Mann_a2
_atom_type_scat_Cromer_Mann_b2
_atom_type_scat_Cromer_Mann_a3
_atom_type_scat_Cromer_Mann_b3
_atom_type_scat_Cromer_Mann_a4
_atom_type_scat_Cromer_Mann_b4
_atom_type_scat_Cromer_Mann_c
_atom_type_scat_source
C 0.0033 0.0016 2.3100 20.8439 1.0200 10.2075 1.5886 0.5687 0.8650 51.6512 0.2156 'International Tables Vol C 4.2.6.8 and 6.1.1.4'
H 0.0000 0.0000 0.4930 10.5109 0.3229 26.1257 0.1402 3.1424 0.0408 57.7998 0.0030 'International Tables Vol C 4.2.6.8 and 6.1.1.4'
Ga 0.2307 1.6083 15.2354 3.0669 6.7006 0.2412 4.3591 10.7805 2.9623 61.4135 1.7189 'International Tables Vol C 4.2.6.8 and 6.1.1.4'
Ru -1.2594 0.8363 19.2674 0.8085 12.9182 8.4347 4.8634 24.7997 1.5676 94.2928 5.3787 'International Tables Vol C 4.2.6.8 and 6.1.1.4'
I -0.4742 1.8119 20.1472 4.3470 18.9949 0.3814 7.5138 27.7660 2.2735 66.8776 4.0712 'International Tables Vol C 4.2.6.8 and 6.1.1.4'
P 0.1023 0.0942 6.4345 1.9067 4.1791 27.1570 1.7800 0.5260 1.4908 68.1645 1.1149 'International Tables Vol C 4.2.6.8 and 6.1.1.4'
O 0.0106 0.0060 3.0485 13.2771 2.2868 5.7011 1.5463 0.3239 0.8670 32.9089 0.2508 'International Tables Vol C 4.2.6.8 and 6.1.1.4'
F 0.0171 0.0103 3.5392 10.2825 2.6412 4.2944 1.5170 0.2615 1.0243 26.1476 0.2776 'International Tables Vol C 4.2.6.8 and 6.1.1.4'

loop_
_geom_angle_atom_site_label_1
_geom_angle_site_symmetry_1
_geom_angle_atom_site_label_2
_geom_angle_atom_site_label_3
_geom_angle
_geom_angle_publ_flag
Ga4 . Ru3 C9 89.72(9) yes
Ga4 . Ru3 C17 107.18(10) yes
C9 . Ru3 C17 37.15(14) yes
Ga4 . Ru3 C19 86.91(11) yes
C9 . Ru3 C19 129.77(15) yes
C17 . Ru3 C19 158.29(15) yes
Ga4 . Ru3 C26 88.79(11) yes
C9 . Ru3 C26 134.42(15) yes
C17 . Ru3 C26 100.99(16) yes
C19 . Ru3 C26 95.63(17) yes
Ga4 . Ru3 C31 145.38(10) yes
C9 . Ru3 C31 61.60(14) yes
C17 . Ru3 C31 62.21(14) yes
C19 . Ru3 C31 96.77(15) yes
C26 . Ru3 C31 124.79(15) yes
Ga4 . Ru3 C32 107.91(10) yes
C9 . Ru3 C32 36.43(13) yes
C17 . Ru3 C32 62.03(14) yes
C19 . Ru3 C32 98.32(15) yes
C26 . Ru3 C32 158.70(15) yes
Ga4 . Ru3 C33 144.85(11) yes
C9 . Ru3 C33 61.90(14) yes
C17 . Ru3 C33 37.68(14) yes
C19 . Ru3 C33 126.70(16) yes
C26 . Ru3 C33 96.73(16) yes
C31 . Ru3 C32 37.47(14) yes
C31 . Ru3 C33 36.74(15) yes
C32 . Ru3 C33 62.00(14) yes
I1 . Ga4 I2 104.644(16) yes
I1 . Ga4 Ru3 120.313(18) yes
I2 . Ga4 Ru3 116.126(18) yes
I1 . Ga4 P5 96.48(3) yes
I2 . Ga4 P5 99.98(3) yes
Ru3 . Ga4 P5 115.81(3) yes
Ga4 . P5 C8 109.49(13) yes
Ga4 . P5 C21 122.74(13) yes
C8 . P5 C21 103.89(17) yes
Ga4 . P5 C23 107.90(13) yes
C8 . P5 C23 106.36(19) yes
C21 . P5 C23 105.38(17) yes
C8 2_656 C8 P5 112.4(4) yes
C8 2_656 C8 H82 108.0 no
P5 . C8 H82 109.2 no
C8 2_656 C8 H81 109.8 no
P5 . C8 H81 108.9 no
H82 . C8 H81 108.6 no
Ru3 . C9 C11 131.2(3) yes
Ru3 . C9 C17 70.0(2) yes
C11 . C9 C17 126.1(4) yes
Ru3 . C9 C32 70.4(2) yes
C11 . C9 C32 125.4(4) yes
C17 . C9 C32 108.1(3) yes
C20 . C10 C23 120.9(4) yes
C20 . C10 H101 120.2 no
C23 . C10 H101 118.9 no
C9 . C11 H111 109.7 no
C9 . C11 H113 109.6 no
H111 . C11 H113 108.9 no
C9 . C11 H112 110.8 no
H111 . C11 H112 108.8 no
H113 . C11 H112 109.1 no
C13 . C12 C21 120.1(4) yes
C13 . C12 H121 120.7 no
C21 . C12 H121 119.2 no
C12 . C13 C30 120.1(4) yes
C12 . C13 H131 121.2 no
C30 . C13 H131 118.6 no
C17 . C14 H143 112.2 no
C17 . C14 H141 111.8 no
H143 . C14 H141 106.6 no
C17 . C14 H142 111.9 no
H143 . C14 H142 107.8 no
H141 . C14 H142 106.3 no
C33 . C15 H151 108.8 no
C33 . C15 H153 110.6 no
H151 . C15 H153 107.7 no
C33 . C15 H152 110.3 no
H151 . C15 H152 108.4 no
H153 . C15 H152 110.9 no
C31 . C16 H162 109.6 no
C31 . C16 H161 108.9 no
H162 . C16 H161 108.7 no
C31 . C16 H163 108.8 no
H162 . C16 H163 110.8 no
H161 . C16 H163 109.9 no
Ru3 . C17 C14 126.9(3) yes
Ru3 . C17 C9 72.8(2) yes
C14 . C17 C9 126.1(4) yes
Ru3 . C17 C33 71.3(2) yes
C14 . C17 C33 126.2(4) yes
C9 . C17 C33 107.3(3) yes
C32 . C18 H182 110.3 no
C32 . C18 H183 109.6 no
H182 . C18 H183 109.6 no
C32 . C18 H181 108.5 no
H182 . C18 H181 108.5 no
H183 . C18 H181 110.3 no
Ru3 . C19 O6 173.6(3) yes
C10 . C20 C25 119.4(4) yes
C10 . C20 H201 120.3 no
C25 . C20 H201 120.3 no
P5 . C21 C12 119.7(3) yes
P5 . C21 C27 120.0(3) yes
C12 . C21 C27 119.8(3) yes
C27 . C22 C30 119.9(4) yes
C27 . C22 H221 120.9 no
C30 . C22 H221 119.1 no
P5 . C23 C10 118.0(3) yes
P5 . C23 C29 122.9(3) yes
C10 . C23 C29 119.0(4) yes
C25 . C24 C29 119.9(4) yes
C25 . C24 H241 120.5 no
C29 . C24 H241 119.7 no
C20 . C25 C24 121.1(4) yes
C20 . C25 H251 119.0 no
C24 . C25 H251 119.9 no
Ru3 . C26 O7 175.0(3) yes
C21 . C27 C22 120.0(4) yes
C21 . C27 H271 119.9 no
C22 . C27 H271 120.1 no
C24 . C29 C23 119.8(4) yes
C24 . C29 H291 119.8 no
C23 . C29 H291 120.5 no
C13 . C30 C22 120.0(4) yes
C13 . C30 H301 120.1 no
C22 . C30 H301 119.9 no
Ru3 . C31 C16 126.4(3) yes
Ru3 . C31 C32 70.8(2) yes
C16 . C31 C32 126.6(4) yes
Ru3 . C31 C33 71.3(2) yes
C16 . C31 C33 125.6(4) yes
C32 . C31 C33 107.7(3) yes
Ru3 . C32 C18 126.8(3) yes
Ru3 . C32 C31 71.7(2) yes
C18 . C32 C31 125.6(3) yes
Ru3 . C32 C9 73.1(2) yes
C18 . C32 C9 125.4(3) yes
C31 . C32 C9 108.6(3) yes
Ru3 . C33 C15 126.4(3) yes
Ru3 . C33 C17 71.0(2) yes
C15 . C33 C17 125.2(4) yes
Ru3 . C33 C31 72.0(2) yes
C15 . C33 C31 126.4(4) yes
C17 . C33 C31 108.2(3) yes
C36 . C34 C37 117.9(5) yes
C36 . C34 H341 121.5 no
C37 . C34 H341 120.6 no
C37 . C35 C38 115.8(6) yes
C37 . C35 H351 122.6 no
C38 . C35 H351 121.5 no
C34 . C36 C39 121.7(6) yes
C34 . C36 H361 119.2 no
C39 . C36 H361 119.1 no
C35 . C37 F28 116.8(6) yes
C35 . C37 C34 122.7(6) yes
F28 . C37 C34 120.5(5) yes
C35 . C38 C39 121.4(6) yes
C35 . C38 H381 117.6 no
C39 . C38 H381 121.0 no
C38 . C39 C36 120.4(7) yes
C38 . C39 H391 121.7 no
C36 . C39 H391 117.9 no

loop_
_geom_bond_atom_site_label_1
_geom_bond_atom_site_label_2
_geom_bond_site_symmetry_2
_geom_bond_distance
_geom_bond_publ_flag
I1 Ga4 . 2.6379(5) yes
I2 Ga4 . 2.6202(5) yes
Ru3 Ga4 . 2.4523(5) yes
Ru3 C9 . 2.283(4) yes
Ru3 C17 . 2.246(4) yes
Ru3 C19 . 1.885(4) yes
Ru3 C26 . 1.881(4) yes
Ru3 C31 . 2.260(4) yes
Ru3 C32 . 2.248(4) yes
Ru3 C33 . 2.251(4) yes
Ga4 P5 . 2.4796(10) yes
P5 C8 . 1.841(4) yes
P5 C21 . 1.812(4) yes
P5 C23 . 1.813(4) yes
O6 C19 . 1.144(5) yes
O7 C26 . 1.148(5) yes
C8 C8 2_656 1.527(8) yes
C8 H82 . 0.978 no
C8 H81 . 0.965 no
C9 C11 . 1.491(5) yes
C9 C17 . 1.443(5) yes
C9 C32 . 1.417(5) yes
C10 C20 . 1.382(6) yes
C10 C23 . 1.395(6) yes
C10 H101 . 0.945 no
C11 H111 . 0.973 no
C11 H113 . 0.956 no
C11 H112 . 0.957 no
C12 C13 . 1.389(5) yes
C12 C21 . 1.391(5) yes
C12 H121 . 0.956 no
C13 C30 . 1.391(6) yes
C13 H131 . 0.956 no
C14 C17 . 1.498(6) yes
C14 H143 . 0.962 no
C14 H141 . 0.972 no
C14 H142 . 0.976 no
C15 C33 . 1.494(6) yes
C15 H151 . 0.974 no
C15 H153 . 0.947 no
C15 H152 . 0.958 no
C16 C31 . 1.491(6) yes
C16 H162 . 0.957 no
C16 H161 . 0.985 no
C16 H163 . 0.955 no
C17 C33 . 1.452(6) yes
C18 C32 . 1.502(6) yes
C18 H182 . 0.984 no
C18 H183 . 0.964 no
C18 H181 . 0.966 no
C20 C25 . 1.385(8) yes
C20 H201 . 0.955 no
C21 C27 . 1.395(5) yes
C22 C27 . 1.392(6) yes
C22 C30 . 1.391(6) yes
C22 H221 . 0.952 no
C23 C29 . 1.399(6) yes
C24 C25 . 1.370(8) yes
C24 C29 . 1.402(6) yes
C24 H241 . 0.950 no
C25 H251 . 0.948 no
C27 H271 . 0.966 no
F28 C37 . 1.331(7) yes
C29 H291 . 0.947 no
C30 H301 . 0.950 no
C31 C32 . 1.448(5) yes
C31 C33 . 1.422(6) yes
C34 C36 . 1.363(8) yes
C34 C37 . 1.358(8) yes
C34 H341 . 0.935 no
C35 C37 . 1.393(8) yes
C35 C38 . 1.383(10) yes
C35 H351 . 0.940 no
C36 C39 . 1.326(10) yes
C36 H361 . 0.950 no
C38 C39 . 1.359(10) yes
C38 H381 . 0.960 no
C39 H391 . 0.974 no
